data_7122073
loop_
_publ_author_name
'\<Starha, Pavel'
'Tr\'avn\'i\<cek, Zden\<ek'
'Dvo\<r\'ak, Zden\<ek'

_publ_section_title
;
 A cytotoxic tantalum(v) half-sandwich complex: a new challenge for
 metal-based anticancer agents.
;
_journal_issue 68
_journal_name_full 'Chemical communications (Cambridge, England)'
_journal_page_first 9533
_journal_page_last 9536
_journal_paper_doi 10.1039/c8cc05223a
_journal_volume 54
_journal_year 2018
_chemical_formula_sum 'C23 H24 Cl2 N O2 Ta'
_chemical_formula_weight 598.28
_space_group_crystal_system orthorhombic
_space_group_IT_number 33
_space_group_name_Hall 'P 2c -2n'
_space_group_name_H-M_alt 'P n a 21'
_symmetry_space_group_name_Hall 'P 2c -2n'
_symmetry_space_group_name_H-M 'P n a 21'
_atom_sites_solution_hydrogens geom
_audit_creation_method SHELXL-2014/7
_audit_update_record
;
2018-06-26 deposited with the CCDC.
2018-08-01 downloaded from the CCDC.
;
_cell_angle_alpha 90
_cell_angle_beta 90
_cell_angle_gamma 90
_cell_formula_units_Z 4
_cell_length_a 16.8270(12)
_cell_length_b 14.9556(10)
_cell_length_c 8.5588(6)
_cell_measurement_reflns_used 6108
_cell_measurement_temperature 140(2)
_cell_measurement_theta_max 24.88
_cell_measurement_theta_min 2.72
_cell_volume 2153.9(3)
_computing_cell_refinement 'Bruker SAINT'
_computing_data_collection 'Bruker APEX3'
_computing_data_reduction 'Bruker SAINT'
_computing_molecular_graphics 'Bruker SHELXTL'
_computing_publication_material 'Bruker SHELXTL'
_computing_structure_refinement 'SHELXL-2014 (Sheldrick 2014)'
_computing_structure_solution 'SHELXS-97 (Sheldrick 2008)'
_diffrn_ambient_temperature 140(2)
_diffrn_measured_fraction_theta_full 1.000
_diffrn_measured_fraction_theta_max 1.000
_diffrn_measurement_device_type 'Bruker APEX-II CCD'
_diffrn_measurement_method '\f and \w scans'
_diffrn_radiation_type MoK\a
_diffrn_radiation_wavelength 0.71073
_diffrn_reflns_av_R_equivalents 0.1107
_diffrn_reflns_av_unetI/netI 0.0691
_diffrn_reflns_Laue_measured_fraction_full 1.000
_diffrn_reflns_Laue_measured_fraction_max 1.000
_diffrn_reflns_limit_h_max 20
_diffrn_reflns_limit_h_min -20
_diffrn_reflns_limit_k_max 17
_diffrn_reflns_limit_k_min -17
_diffrn_reflns_limit_l_max 10
_diffrn_reflns_limit_l_min -10
_diffrn_reflns_number 23448
_diffrn_reflns_point_group_measured_fraction_full 0.996
_diffrn_reflns_point_group_measured_fraction_max 0.996
_diffrn_reflns_theta_full 24.994
_diffrn_reflns_theta_max 24.994
_diffrn_reflns_theta_min 2.421
_exptl_absorpt_coefficient_mu 5.371
_exptl_absorpt_correction_type multi-scan
_exptl_absorpt_process_details 'SADABS 2014/5'
_exptl_crystal_colour red
_exptl_crystal_density_diffrn 1.845
_exptl_crystal_description needle
_exptl_crystal_F_000 1168
_exptl_crystal_size_max 0.180
_exptl_crystal_size_mid 0.120
_exptl_crystal_size_min 0.120
_exptl_transmission_factor_max 0.565
_exptl_transmission_factor_min 0.445
_refine_diff_density_max 2.631
_refine_diff_density_min -1.960
_refine_diff_density_rms 0.193
_refine_ls_abs_structure_details
;
 Flack x determined using 1265 quotients [(I+)-(I-)]/[(I+)+(I-)]
 (Parsons, Flack and Wagner, Acta Cryst. B69 (2013) 249-259).
;
_refine_ls_abs_structure_Flack -0.021(15)
_refine_ls_extinction_method none
_refine_ls_goodness_of_fit_ref 1.015
_refine_ls_hydrogen_treatment constr
_refine_ls_matrix_type full
_refine_ls_number_parameters 267
_refine_ls_number_reflns 3784
_refine_ls_number_restraints 1
_refine_ls_restrained_S_all 1.015
_refine_ls_R_factor_all 0.0611
_refine_ls_R_factor_gt 0.0475
_refine_ls_shift/su_max 0.000
_refine_ls_shift/su_mean 0.000
_refine_ls_structure_factor_coef Fsqd
_refine_ls_weighting_details 'w=1/[\s^2^(Fo^2^)+(0.0652P)^2^] where P=(Fo^2^+2Fc^2^)/3'
_refine_ls_weighting_scheme calc
_refine_ls_wR_factor_gt 0.1055
_refine_ls_wR_factor_ref 0.1103
_reflns_Friedel_coverage 0.859
_reflns_Friedel_fraction_full 0.993
_reflns_Friedel_fraction_max 0.993
_reflns_number_gt 3181
_reflns_number_total 3784
_reflns_threshold_expression 'I > 2\s(I)'
_cod_data_source_file c8cc05223a2.cif
_cod_data_source_block p
_cod_depositor_comments 'Adding full bibliography for 7122073.cif.'
_cod_database_code 7122073
_shelx_shelxl_version_number 2014/7
_shelx_space_group_comment
;
The symmetry employed for this shelxl refinement is uniquely defined
by the following loop, which should always be used as a source of
symmetry information in preference to the above space-group names.
They are only intended as comments.
;
_shelx_estimated_absorpt_t_min 0.445
_shelx_estimated_absorpt_t_max 0.565

loop_
_space_group_symop_operation_xyz
'x, y, z'
'-x, -y, z+1/2'
'-x+1/2, y+1/2, z+1/2'
'x+1/2, -y+1/2, z'

loop_
_atom_site_label
_atom_site_type_symbol
_atom_site_fract_x
_atom_site_fract_y
_atom_site_fract_z
_atom_site_U_iso_or_equiv
_atom_site_adp_type
_atom_site_occupancy
_atom_site_site_symmetry_order
_atom_site_calc_flag
_atom_site_refinement_flags_posn
_atom_site_refinement_flags_adp
Ta Ta 0.17444(3) 0.23815(3) 0.75095(13) 0.01598(19) Uani 1 1 d . .
N1 N 0.0795(8) 0.2776(11) 0.9273(18) 0.021(4) Uani 1 1 d . .
C1 C 0.1410(9) 0.4410(9) 0.778(2) 0.020(4) Uani 1 1 d . .
O1 O 0.1787(5) 0.3666(7) 0.7241(14) 0.023(3) Uani 1 1 d . .
O2 O 0.1343(7) 0.1248(7) 0.8405(12) 0.028(3) Uani 1 1 d . .
Cl1 Cl 0.2469(4) 0.2592(4) 0.9940(7) 0.0316(15) Uani 1 1 d . .
Cl2 Cl 0.0517(3) 0.2450(3) 0.6024(6) 0.0332(12) Uani 1 1 d . .
C2 C 0.0834(9) 0.4386(10) 0.8909(18) 0.020(3) Uani 1 1 d . .
C3 C 0.0469(9) 0.5187(12) 0.9409(19) 0.030(4) Uani 1 1 d . .
H3A H 0.0054 0.5166 1.0161 0.037 Uiso 1 1 calc R U
C4 C 0.0714(10) 0.6008(11) 0.881(2) 0.038(5) Uani 1 1 d . .
H4A H 0.0465 0.6548 0.9127 0.046 Uiso 1 1 calc R U
C5 C 0.1326(9) 0.6020(9) 0.774(2) 0.026(4) Uani 1 1 d . .
H5A H 0.1515 0.6577 0.7352 0.032 Uiso 1 1 calc R U
C6 C 0.1668(9) 0.5241(10) 0.7215(19) 0.027(5) Uani 1 1 d . .
H6A H 0.2083 0.5266 0.6464 0.032 Uiso 1 1 calc R U
C7 C 0.0547(10) 0.3544(11) 0.9589(18) 0.025(4) Uani 1 1 d . .
H7A H 0.0133 0.3586 1.0341 0.030 Uiso 1 1 calc R U
C8 C 0.0455(9) 0.2002(10) 1.0022(18) 0.021(3) Uani 1 1 d . .
C9 C 0.0779(9) 0.1212(10) 0.9510(19) 0.022(4) Uani 1 1 d . .
C10 C 0.0507(10) 0.0410(10) 1.0109(17) 0.024(3) Uani 1 1 d . .
H10A H 0.0742 -0.0136 0.9777 0.028 Uiso 1 1 calc R U
C11 C -0.0108(11) 0.0397(11) 1.1200(19) 0.035(4) Uani 1 1 d . .
H11A H -0.0305 -0.0155 1.1591 0.042 Uiso 1 1 calc R U
C12 C -0.0430(10) 0.1200(12) 1.171(2) 0.037(4) Uani 1 1 d . .
H12A H -0.0840 0.1199 1.2472 0.045 Uiso 1 1 calc R U
C13 C -0.0161(11) 0.1994(11) 1.111(2) 0.034(4) Uani 1 1 d . .
H13A H -0.0395 0.2540 1.1442 0.041 Uiso 1 1 calc R U
C15 C 0.3006(12) 0.2578(10) 0.620(2) 0.029(4) Uani 1 1 d . .
C16 C 0.3052(9) 0.1723(11) 0.6925(17) 0.021(3) Uani 1 1 d . .
C17 C 0.2499(8) 0.1166(10) 0.6147(18) 0.020(3) Uani 1 1 d . .
C18 C 0.2099(10) 0.1672(11) 0.4985(17) 0.026(4) Uani 1 1 d . .
C19 C 0.246(2) 0.2560(18) 0.505(4) 0.050(9) Uani 1 1 d . .
C20 C 0.3535(11) 0.3373(12) 0.661(2) 0.048(6) Uani 1 1 d . .
H20A H 0.3675 0.3349 0.7716 0.072 Uiso 1 1 calc R U
H20B H 0.3249 0.3930 0.6388 0.072 Uiso 1 1 calc R U
H20C H 0.4020 0.3351 0.5973 0.072 Uiso 1 1 calc R U
C21 C 0.3677(10) 0.1407(12) 0.8039(18) 0.035(4) Uani 1 1 d . .
H21A H 0.3481 0.0884 0.8611 0.052 Uiso 1 1 calc R U
H21B H 0.3803 0.1887 0.8780 0.052 Uiso 1 1 calc R U
H21C H 0.4157 0.1245 0.7456 0.052 Uiso 1 1 calc R U
C22 C 0.2399(10) 0.0188(10) 0.645(2) 0.038(5) Uani 1 1 d . .
H22A H 0.1980 -0.0050 0.5772 0.057 Uiso 1 1 calc R U
H22B H 0.2253 0.0094 0.7545 0.057 Uiso 1 1 calc R U
H22C H 0.2900 -0.0122 0.6228 0.057 Uiso 1 1 calc R U
C23 C 0.1545(11) 0.1322(15) 0.377(2) 0.049(6) Uani 1 1 d . .
H23A H 0.1164 0.1789 0.3489 0.073 Uiso 1 1 calc R U
H23B H 0.1259 0.0803 0.4190 0.073 Uiso 1 1 calc R U
H23C H 0.1848 0.1143 0.2848 0.073 Uiso 1 1 calc R U
C24 C 0.2200(13) 0.3283(12) 0.394(2) 0.044(5) Uani 1 1 d . .
H24A H 0.1699 0.3108 0.3438 0.066 Uiso 1 1 calc R U
H24B H 0.2609 0.3368 0.3134 0.066 Uiso 1 1 calc R U
H24C H 0.2123 0.3843 0.4511 0.066 Uiso 1 1 calc R U

loop_
_atom_site_aniso_label
_atom_site_aniso_U_11
_atom_site_aniso_U_22
_atom_site_aniso_U_33
_atom_site_aniso_U_23
_atom_site_aniso_U_13
_atom_site_aniso_U_12
Ta 0.0188(3) 0.0166(3) 0.0126(3) -0.0003(10) 0.0010(4) 0.00344(19)
N1 0.022(9) 0.029(9) 0.011(8) -0.005(6) -0.011(6) 0.003(6)
C1 0.030(7) 0.009(6) 0.021(13) -0.006(6) -0.018(8) 0.006(5)
O1 0.031(6) 0.021(5) 0.017(9) 0.004(4) 0.007(5) 0.012(4)
O2 0.040(7) 0.028(7) 0.018(6) 0.005(5) 0.005(5) -0.003(5)
Cl1 0.029(3) 0.048(4) 0.019(3) -0.011(3) -0.005(3) 0.011(3)
Cl2 0.022(2) 0.058(4) 0.020(3) -0.002(2) 0.001(2) 0.008(2)
C2 0.021(9) 0.019(8) 0.020(9) -0.001(6) -0.002(7) -0.004(6)
C3 0.019(9) 0.047(11) 0.025(10) -0.012(7) 0.001(7) 0.014(8)
C4 0.046(12) 0.019(9) 0.051(13) -0.013(8) -0.018(10) 0.011(8)
C5 0.042(9) 0.013(7) 0.024(11) 0.003(7) -0.001(9) -0.001(6)
C6 0.038(9) 0.027(8) 0.014(14) 0.003(6) -0.005(7) 0.001(6)
C7 0.027(9) 0.032(10) 0.016(9) 0.000(7) -0.006(7) -0.011(7)
C8 0.026(9) 0.026(9) 0.013(8) -0.003(7) -0.006(7) 0.001(7)
C9 0.030(10) 0.013(8) 0.022(10) 0.005(6) 0.002(7) 0.001(6)
C10 0.040(10) 0.018(8) 0.013(8) 0.000(6) -0.002(7) 0.008(7)
C11 0.051(12) 0.027(10) 0.027(10) 0.011(7) 0.000(9) -0.015(8)
C12 0.031(11) 0.050(12) 0.031(10) 0.009(8) 0.006(8) 0.002(8)
C13 0.045(11) 0.025(9) 0.034(10) -0.002(7) 0.002(9) 0.012(8)
C15 0.033(10) 0.020(9) 0.034(11) -0.002(7) 0.003(9) 0.001(7)
C16 0.026(9) 0.022(8) 0.015(7) -0.004(5) -0.006(6) -0.001(7)
C17 0.016(8) 0.024(9) 0.021(9) -0.006(7) 0.009(6) 0.003(6)
C18 0.037(10) 0.031(9) 0.009(8) -0.007(6) 0.000(7) 0.011(8)
C19 0.038(17) 0.05(2) 0.06(2) -0.001(16) 0.033(18) 0.004(14)
C20 0.044(12) 0.031(11) 0.069(15) -0.006(10) 0.015(11) -0.018(9)
C21 0.029(10) 0.045(11) 0.030(11) -0.002(7) -0.006(7) 0.012(8)
C22 0.047(12) 0.014(9) 0.053(12) 0.003(8) 0.017(9) 0.008(8)
C23 0.041(12) 0.065(15) 0.041(13) -0.028(10) -0.021(10) 0.017(10)
C24 0.065(14) 0.040(12) 0.027(11) 0.008(8) 0.017(10) 0.014(10)

loop_
_atom_type_symbol
_atom_type_description
_atom_type_scat_dispersion_real
_atom_type_scat_dispersion_imag
_atom_type_scat_source
C C 0.0033 0.0016 'International Tables Vol C Tables 4.2.6.8 and 6.1.1.4'
H H 0.0000 0.0000 'International Tables Vol C Tables 4.2.6.8 and 6.1.1.4'
N N 0.0061 0.0033 'International Tables Vol C Tables 4.2.6.8 and 6.1.1.4'
O O 0.0106 0.0060 'International Tables Vol C Tables 4.2.6.8 and 6.1.1.4'
Cl Cl 0.1484 0.1585 'International Tables Vol C Tables 4.2.6.8 and 6.1.1.4'
Ta Ta -0.7052 6.5227 'International Tables Vol C Tables 4.2.6.8 and 6.1.1.4'

loop_
_geom_angle_atom_site_label_1
_geom_angle_atom_site_label_2
_geom_angle_atom_site_label_3
_geom_angle
O1 Ta O2 155.3(4)
O1 Ta N1 81.2(5)
O2 Ta N1 74.1(5)
O1 Ta C15 78.0(5)
O2 Ta C15 125.7(5)
N1 Ta C15 153.1(6)
O1 Ta Cl2 85.9(3)
O2 Ta Cl2 87.0(4)
N1 Ta Cl2 74.9(4)
C15 Ta Cl2 119.9(5)
O1 Ta Cl1 87.4(4)
O2 Ta Cl1 87.2(4)
N1 Ta Cl1 75.6(4)
C15 Ta Cl1 86.6(5)
Cl2 Ta Cl1 150.4(2)
O1 Ta C19 76.7(7)
O2 Ta C19 126.6(7)
N1 Ta C19 152.9(8)
C15 Ta C19 32.2(10)
Cl2 Ta C19 87.9(9)
Cl1 Ta C19 118.5(8)
O1 Ta C16 109.8(5)
O2 Ta C16 92.4(5)
N1 Ta C16 150.0(5)
C15 Ta C16 33.9(5)
Cl2 Ta C16 132.1(4)
Cl1 Ta C16 77.1(4)
C19 Ta C16 55.1(9)
O1 Ta C18 108.2(5)
O2 Ta C18 93.0(5)
N1 Ta C18 149.1(6)
C15 Ta C18 55.7(6)
Cl2 Ta C18 76.5(4)
Cl1 Ta C18 132.8(4)
C19 Ta C18 34.6(8)
C16 Ta C18 55.7(5)
O1 Ta C17 130.2(5)
O2 Ta C17 74.5(5)
N1 Ta C17 148.5(5)
C15 Ta C17 55.1(5)
Cl2 Ta C17 102.6(4)
Cl1 Ta C17 103.8(4)
C19 Ta C17 55.1(7)
C16 Ta C17 33.1(5)
C18 Ta C17 33.1(5)
C7 N1 C8 120.6(16)
C7 N1 Ta 128.0(13)
C8 N1 Ta 111.4(11)
O1 C1 C2 123.2(13)
O1 C1 C6 117.7(15)
C2 C1 C6 119.0(14)
C1 O1 Ta 138.9(10)
C9 O2 Ta 123.3(9)
C1 C2 C3 120.0(14)
C1 C2 C7 122.3(14)
C3 C2 C7 117.6(15)
C4 C3 C2 120.4(16)
C4 C3 H3A 119.8
C2 C3 H3A 119.8
C5 C4 C3 118.6(15)
C5 C4 H4A 120.7
C3 C4 H4A 120.7
C6 C5 C4 121.2(15)
C6 C5 H5A 119.4
C4 C5 H5A 119.4
C5 C6 C1 120.7(15)
C5 C6 H6A 119.7
C1 C6 H6A 119.7
N1 C7 C2 126.3(17)
N1 C7 H7A 116.9
C2 C7 H7A 116.9
C9 C8 C13 120.0(15)
C9 C8 N1 113.1(15)
C13 C8 N1 126.8(14)
O2 C9 C8 118.1(14)
O2 C9 C10 122.0(14)
C8 C9 C10 119.9(15)
C9 C10 C11 120.4(15)
C9 C10 H10A 119.8
C11 C10 H10A 119.8
C12 C11 C10 119.2(15)
C12 C11 H11A 120.4
C10 C11 H11A 120.4
C13 C12 C11 120.3(17)
C13 C12 H12A 119.8
C11 C12 H12A 119.8
C12 C13 C8 120.2(16)
C12 C13 H13A 119.9
C8 C13 H13A 119.9
C19 C15 C16 109.7(18)
C19 C15 C20 125.5(19)
C16 C15 C20 124.7(17)
C19 C15 Ta 74.7(16)
C16 C15 Ta 74.7(10)
C20 C15 Ta 120.1(12)
C17 C16 C15 106.7(14)
C17 C16 C21 125.2(15)
C15 C16 C21 126.8(15)
C17 C16 Ta 75.1(8)
C15 C16 Ta 71.4(10)
C21 C16 Ta 128.7(11)
C16 C17 C18 109.2(14)
C16 C17 C22 124.6(15)
C18 C17 C22 126.1(15)
C16 C17 Ta 71.8(9)
C18 C17 Ta 72.5(8)
C22 C17 Ta 124.9(10)
C17 C18 C19 105(2)
C17 C18 C23 126.7(16)
C19 C18 C23 127(2)
C17 C18 Ta 74.4(8)
C19 C18 Ta 71.1(14)
C23 C18 Ta 127.3(12)
C15 C19 C18 109(2)
C15 C19 C24 130(2)
C18 C19 C24 120(3)
C15 C19 Ta 73.2(17)
C18 C19 Ta 74.3(13)
C24 C19 Ta 118.9(18)
C15 C20 H20A 109.5
C15 C20 H20B 109.5
H20A C20 H20B 109.5
C15 C20 H20C 109.5
H20A C20 H20C 109.5
H20B C20 H20C 109.5
C16 C21 H21A 109.5
C16 C21 H21B 109.5
H21A C21 H21B 109.5
C16 C21 H21C 109.5
H21A C21 H21C 109.5
H21B C21 H21C 109.5
C17 C22 H22A 109.5
C17 C22 H22B 109.5
H22A C22 H22B 109.5
C17 C22 H22C 109.5
H22A C22 H22C 109.5
H22B C22 H22C 109.5
C18 C23 H23A 109.5
C18 C23 H23B 109.5
H23A C23 H23B 109.5
C18 C23 H23C 109.5
H23A C23 H23C 109.5
H23B C23 H23C 109.5
C19 C24 H24A 109.5
C19 C24 H24B 109.5
H24A C24 H24B 109.5
C19 C24 H24C 109.5
H24A C24 H24C 109.5
H24B C24 H24C 109.5

loop_
_geom_bond_atom_site_label_1
_geom_bond_atom_site_label_2
_geom_bond_distance
Ta O1 1.936(10)
Ta O2 1.979(10)
Ta N1 2.276(15)
Ta C15 2.418(19)
Ta Cl2 2.427(5)
Ta Cl1 2.432(6)
Ta C19 2.44(3)
Ta C16 2.462(16)
Ta C18 2.480(15)
Ta C17 2.505(14)
N1 C7 1.25(2)
N1 C8 1.44(2)
C1 O1 1.361(17)
C1 C2 1.37(2)
C1 C6 1.40(2)
O2 C9 1.341(18)
C2 C3 1.41(2)
C2 C7 1.47(2)
C3 C4 1.39(2)
C3 H3A 0.9500
C4 C5 1.38(2)
C4 H4A 0.9500
C5 C6 1.37(2)
C5 H5A 0.9500
C6 H6A 0.9500
C7 H7A 0.9500
C8 C9 1.37(2)
C8 C13 1.40(2)
C9 C10 1.38(2)
C10 C11 1.40(2)
C10 H10A 0.9500
C11 C12 1.39(2)
C11 H11A 0.9500
C12 C13 1.37(2)
C12 H12A 0.9500
C13 H13A 0.9500
C15 C19 1.35(4)
C15 C16 1.42(2)
C15 C20 1.52(2)
C16 C17 1.41(2)
C16 C21 1.50(2)
C17 C18 1.42(2)
C17 C22 1.50(2)
C18 C19 1.46(3)
C18 C23 1.49(2)
C19 C24 1.51(4)
C20 H20A 0.9800
C20 H20B 0.9800
C20 H20C 0.9800
C21 H21A 0.9800
C21 H21B 0.9800
C21 H21C 0.9800
C22 H22A 0.9800
C22 H22B 0.9800
C22 H22C 0.9800
C23 H23A 0.9800
C23 H23B 0.9800
C23 H23C 0.9800
C24 H24A 0.9800
C24 H24B 0.9800
C24 H24C 0.9800
